data_2104601
loop_
_publ_author_name
'Marsh, Richard E.'

_publ_section_title
;
 Space groups <i>P</i>1 and <i>Cc</i>: how are they doing?
;
_journal_coeditor_code BK5088
_journal_issue 6
_journal_name_full 'Acta Crystallographica Section B'
_journal_page_first 782
_journal_page_last 783
_journal_paper_doi 10.1107/S0108768109046448
_journal_volume 65
_journal_year 2009
_chemical_formula_sum 'C76 H48 F12 N4 O8 Pb2'
_chemical_formula_weight 1787.56
_chemical_name_systematic
;
(2,2'-Bipyridyl)-bis(4,4,4-trifluoro-1-(2-naphthyl)-1,3-butanedionato)-
lead(ii)
;
_space_group_IT_number 2
_symmetry_cell_setting triclinic
_symmetry_space_group_name_Hall '-P 1'
_symmetry_space_group_name_H-M 'P -1'
_cell_angle_alpha 81.62(2)
_cell_angle_beta 82.57(2)
_cell_angle_gamma 73.40(2)
_cell_formula_units_Z 1
_cell_length_a 11.5360(18)
_cell_length_b 12.129(2)
_cell_length_c 12.492(2)
_cell_measurement_reflns_used 25
_cell_measurement_temperature 298(2)
_cell_measurement_theta_max 18
_cell_measurement_theta_min 12
_cell_volume 1650.0(5)
_diffrn_ambient_temperature 298(2)
_diffrn_measurement_device_type 'Marresearch image plate'
_diffrn_radiation_monochromator graphite
_diffrn_radiation_source 'fine-focus sealed tube'
_diffrn_radiation_type MoK\a
_diffrn_radiation_wavelength 0.71069
_exptl_crystal_colour Colourless
_exptl_crystal_density_diffrn 1.799
_exptl_crystal_density_method 'not measured'
_exptl_crystal_description Parallelepiped
_exptl_crystal_F_000 868
_exptl_crystal_size_max 0.45
_exptl_crystal_size_mid 0.41
_exptl_crystal_size_min 0.23
_cod_data_source_file bk5088.cif
_cod_data_source_block POCMUQ
_cod_depositor_comments
;
The following automatic conversions were performed:
'_symmetry_cell_setting' value 'Triclinic' changed to 'triclinic'
according to '/home/saulius/struct/CIF-dictionaries/cif_core.dic'
dictionary named 'cif_core.dic' version 2.4.1 from 2010-06-29.

Automatic conversion script
Id: cif_fix_enum 1527 2010-12-29 10:47:43Z saulius 

The following automatic conversions were performed:

'_symmetry_cell_setting' value 'Triclinic' changed to 'triclinic'
according to /home/saulius/struct/CIF-dictionaries/cif_core.dic
dictionary named 'cif_core.dic' version 2.4.1 from 2010-06-29.

Automatic conversion script
Id: cif_fix_values 1715 2011-07-08 13:25:40Z adriana 
;
_cod_original_cell_volume 1650.1(5)
_cod_original_sg_symbol_H-M P-1
_cod_database_code 2104601

loop_
_symmetry_equiv_pos_as_xyz
'x, y, z'
'-x, -y, -z'

loop_
_atom_site_label
_atom_site_type_symbol
_atom_site_fract_x
_atom_site_fract_y
_atom_site_fract_z
_atom_site_occupancy
Pb1 Pb 0.51730 0.50844 0.65882 1
N1 N 0.3540 0.4964 0.8325 1
N2 N 0.5870 0.3898 0.8490 1
O1 O 0.5036 0.6874 0.7166 1
O2 O 0.3362 0.6528 0.5880 1
O3 O 0.7285 0.5164 0.6622 1
O4 O 0.5874 0.6046 0.4785 1
C1 C 0.4735 0.7835 0.6615 1
C2 C 0.3950 0.8210 0.5830 1
H1 H 0.3874 0.8950 0.5468 1
C3 C 0.3235 0.7560 0.5520 1
C4 C 0.2275 0.8115 0.4785 1
C5 C 0.1965 0.9250 0.4415 1
H2 H 0.2410 0.9716 0.4594 1
C6 C 0.1015 0.9755 0.3781 1
C7 C 0.0675 1.0940 0.3455 1
H3 H 0.1130 1.1385 0.3603 1
C8 C -0.0280 1.1440 0.2860 1
H4 H -0.0490 1.2212 0.2646 1
C9 C -0.0910 1.0720 0.2585 1
H5 H -0.1570 1.1052 0.2186 1
C10 C -0.0620 0.9585 0.2860 1
H6 H -0.1056 0.9146 0.2624 1
C11 C 0.0355 0.9040 0.3500 1
C12 C 0.0695 0.7890 0.3845 1
H7 H 0.0271 0.7420 0.3655 1
C13 C 0.1625 0.7410 0.4445 1
H8 H 0.1855 0.6620 0.4622 1
C14 C 0.5290 0.8725 0.6915 1
F1 F 0.5285 0.9564 0.6210 1
F2 F 0.4800 0.9106 0.7765 1
F3 F 0.6375 0.8305 0.7085 1
C15 C 0.7885 0.5775 0.6055 1
C16 C 0.7700 0.6395 0.5070 1
H9 H 0.8260 0.6786 0.4778 1
C17 C 0.6745 0.6475 0.4450 1
C18 C 0.6720 0.7100 0.3355 1
C19 C 0.7750 0.7095 0.2700 1
H10 H 0.8488 0.6732 0.2969 1
C20 C 0.7725 0.7635 0.1645 1
C21 C 0.8805 0.7600 0.0950 1
H11 H 0.9552 0.7196 0.1191 1
C22 C 0.8735 0.8180 -0.0080 1
H12 H 0.9428 0.8210 -0.0511 1
C23 C 0.7635 0.8695 -0.0485 1
H13 H 0.7610 0.9050 -0.1186 1
C24 C 0.6580 0.8715 0.0160 1
H14 H 0.5830 0.9066 -0.0110 1
C25 C 0.6615 0.8200 0.1235 1
C26 C 0.5555 0.8200 0.1920 1
H15 H 0.4804 0.8578 0.1668 1
C27 C 0.5610 0.7665 0.2935 1
H16 H 0.4896 0.7664 0.3365 1
C28 C 0.8965 0.5795 0.6600 1
F4 F 0.9782 0.6165 0.5999 1
F5 F 0.8660 0.6410 0.7400 1
F6 F 0.9514 0.4733 0.7055 1
C29 C 0.6975 0.3270 0.8500 1
H17 H 0.7504 0.3386 0.7904 1
C30 C 0.7410 0.2455 0.9325 1
H18 H 0.8197 0.2044 0.9314 1
C31 C 0.6640 0.2305 1.0190 1
H19 H 0.6914 0.1766 1.0736 1
C32 C 0.5485 0.2960 1.0220 1
H20 H 0.4944 0.2890 1.0823 1
C33 C 0.5125 0.3750 0.9325 1
C34 C 0.3830 0.4440 0.9250 1
C35 C 0.3010 0.4460 1.0140 1
H21 H 0.3250 0.4112 1.0810 1
C36 C 0.1875 0.5000 1.0010 1
H22 H 0.1302 0.4960 1.0593 1
C37 C 0.1510 0.5586 0.9094 1
H23 H 0.0712 0.5998 0.9030 1
C38 C 0.2400 0.5545 0.8195 1
H24 H 0.2179 0.5929 0.7519 1

loop_
_geom_angle_atom_site_label_1
_geom_angle_atom_site_label_2
_geom_angle_atom_site_label_3
_geom_angle
_geom_angle_site_symmetry_1
_geom_angle_site_symmetry_2
_geom_angle_site_symmetry_3
_geom_angle_publ_flag
O1 Pb1 O2 71.48 . . . yes
O1 Pb1 O3 73.84 . . . yes
O1 Pb1 O4 82.64 . . . yes
O1 Pb1 N1 82.40 . . . yes
O1 Pb1 N2 93.15 . . . yes
O1 Pb1 O4 143.51 . . 2_666 yes
O2 Pb1 O3 131.85 . . . yes
O2 Pb1 O4 72.89 . . . yes
O2 Pb1 N1 80.48 . . . yes
O2 Pb1 N2 138.49 . . . yes
O2 Pb1 O4 72.27 . . 2_666 yes
O3 Pb1 O4 70.44 . . . yes
O3 Pb1 N1 126.44 . . . yes
O3 Pb1 N2 74.98 . . . yes
O3 Pb1 O4 131.01 . . 2_666 yes
O4 Pb1 N1 152.46 . . . yes
O4 Pb1 N2 144.97 . . . yes
O4 Pb1 O4 82.96 . . 2_666 yes
N1 Pb1 N2 58.98 . . . yes
O4 Pb1 N1 95.68 2_666 . . yes
O4 Pb1 N2 117.13 2_666 . . yes
Pb1 O1 C1 125.82 . . . yes
Pb1 O2 C3 129.04 . . . yes
Pb1 O3 C15 131.59 . . . yes
Pb1 O4 C17 134.76 . . . yes
Pb1 O4 Pb1 97.04 . . 2_666 yes
Pb1 O4 C17 122.91 2_666 . . yes
Pb1 N1 C34 123.32 . . . yes
Pb1 N1 C38 116.57 . . . yes
C34 N1 C38 119.99 . . . yes
Pb1 N2 C29 117.24 . . . yes
Pb1 N2 C33 123.75 . . . yes
C29 N2 C33 117.69 . . . yes
O1 C1 C2 129.83 . . . yes
O1 C1 C14 113.98 . . . yes
C2 C1 C14 116.12 . . . no
C1 C2 C3 124.97 . . . no
O2 C3 C2 121.58 . . . yes
O2 C3 C4 118.14 . . . yes
C2 C3 C4 120.24 . . . no
C3 C4 C5 124.36 . . . no
C3 C4 C13 118.20 . . . no
C5 C4 C13 117.43 . . . no
C4 C5 C6 122.93 . . . no
C5 C6 C7 121.76 . . . no
C5 C6 C11 118.08 . . . no
C7 C6 C11 120.12 . . . no
C6 C7 C8 121.73 . . . no
C7 C8 C9 117.21 . . . no
C8 C9 C10 123.79 . . . no
C9 C10 C11 120.40 . . . no
C6 C11 C10 116.71 . . . no
C6 C11 C12 118.82 . . . no
C10 C11 C12 124.47 . . . no
C11 C12 C13 122.52 . . . no
C4 C13 C12 120.08 . . . no
F1 C14 F2 107.77 . . . yes
F1 C14 F3 104.75 . . . yes
F1 C14 C1 114.91 . . . yes
F2 C14 F3 104.39 . . . yes
F2 C14 C1 112.12 . . . yes
F3 C14 C1 112.10 . . . yes
O3 C15 C16 130.13 . . . yes
O3 C15 C28 111.51 . . . yes
C16 C15 C28 118.36 . . . no
C15 C16 C17 125.96 . . . no
O4 C17 C16 123.57 . . . yes
O4 C17 C18 116.63 . . . yes
C16 C17 C18 119.79 . . . no
C17 C18 C19 121.76 . . . no
C17 C18 C27 120.08 . . . no
C19 C18 C27 118.04 . . . no
C18 C19 C20 121.82 . . . no
C19 C20 C21 121.69 . . . no
C19 C20 C25 119.73 . . . no
C21 C20 C25 118.54 . . . no
C20 C21 C22 119.50 . . . no
C21 C22 C23 121.05 . . . no
C22 C23 C24 120.32 . . . no
C23 C24 C25 120.19 . . . no
C20 C25 C24 120.12 . . . no
C20 C25 C26 117.96 . . . no
C24 C25 C26 121.89 . . . no
C25 C26 C27 120.85 . . . no
C18 C27 C26 121.59 . . . no
F4 C28 F5 106.04 . . . yes
F4 C28 F6 106.64 . . . yes
F4 C28 C15 116.25 . . . yes
F5 C28 F6 104.13 . . . yes
F5 C28 C15 112.21 . . . yes
F6 C28 C15 110.71 . . . yes
N2 C29 C30 124.59 . . . yes
C29 C30 C31 117.69 . . . no
C30 C31 C32 119.52 . . . no
C31 C32 C33 118.26 . . . no
N2 C33 C32 122.21 . . . yes
N2 C33 C34 116.01 . . . yes
C32 C33 C34 121.71 . . . no
N1 C34 C33 117.09 . . . yes
N1 C34 C35 122.69 . . . yes
C33 C34 C35 120.19 . . . no
C34 C35 C36 117.66 . . . no
C35 C36 C37 123.22 . . . no
C36 C37 C38 116.74 . . . no
N1 C38 C37 119.53 . . . yes
C1 C2 H1 118.00 . . . no
C3 C2 H1 117.00 . . . no
C4 C5 H2 119.00 . . . no
C6 C5 H2 118.00 . . . no
C6 C7 H3 120.00 . . . no
C8 C7 H3 119.00 . . . no
C7 C8 H4 121.00 . . . no
C9 C8 H4 122.00 . . . no
C8 C9 H5 118.00 . . . no
C10 C9 H5 118.00 . . . no
C9 C10 H6 120.00 . . . no
C11 C10 H6 120.00 . . . no
C11 C12 H7 119.00 . . . no
C13 C12 H7 119.00 . . . no
C4 C13 H8 120.00 . . . no
C12 C13 H8 120.00 . . . no
C15 C16 H9 117.00 . . . no
C17 C16 H9 117.00 . . . no
C18 C19 H10 119.00 . . . no
C20 C19 H10 119.00 . . . no
C20 C21 H11 120.00 . . . no
C22 C21 H11 120.00 . . . no
C21 C22 H12 120.00 . . . no
C23 C22 H12 119.00 . . . no
C22 C23 H13 120.00 . . . no
C24 C23 H13 120.00 . . . no
C23 C24 H14 121.00 . . . no
C25 C24 H14 119.00 . . . no
C25 C26 H15 120.00 . . . no
C27 C26 H15 120.00 . . . no
C18 C27 H16 119.00 . . . no
C26 C27 H16 119.00 . . . no
N2 C29 H17 117.00 . . . no
C30 C29 H17 118.00 . . . no
C29 C30 H18 122.00 . . . no
C31 C30 H18 120.00 . . . no
C30 C31 H19 119.00 . . . no
C32 C31 H19 122.00 . . . no
C31 C32 H20 121.00 . . . no
C33 C32 H20 121.00 . . . no
C34 C35 H21 121.00 . . . no
C36 C35 H21 121.00 . . . no
C35 C36 H22 118.00 . . . no
C37 C36 H22 119.00 . . . no
C36 C37 H23 122.00 . . . no
C38 C37 H23 121.00 . . . no
N1 C38 H24 121.00 . . . no
C37 C38 H24 120.00 . . . no

loop_
_geom_bond_atom_site_label_1
_geom_bond_atom_site_label_2
_geom_bond_distance
_geom_bond_site_symmetry_1
_geom_bond_site_symmetry_2
_geom_bond_publ_flag
Pb1 O1 2.3428 . . yes
Pb1 O2 2.4798 . . yes
Pb1 O3 2.4717 . . yes
Pb1 O4 2.5279 . . yes
Pb1 N1 2.6991 . . yes
Pb1 N2 2.6829 . . yes
Pb1 O4 2.9067 . 2_666 yes
F1 C14 1.2442 . . yes
F2 C14 1.2244 . . yes
F3 C14 1.2426 . . yes
F4 C28 1.2704 . . yes
F5 C28 1.2866 . . yes
F6 C28 1.3405 . . yes
O1 C1 1.2449 . . yes
O2 C3 1.2404 . . yes
O3 C15 1.2423 . . yes
O4 C17 1.2578 . . yes
N1 C34 1.2710 . . yes
N1 C38 1.3209 . . yes
N2 C29 1.2852 . . yes
N2 C33 1.2886 . . yes
C1 C2 1.3612 . . no
C1 C14 1.5134 . . no
C2 C3 1.4124 . . no
C3 C4 1.4763 . . no
C4 C5 1.3463 . . no
C4 C13 1.4242 . . no
C5 C6 1.3795 . . no
C6 C7 1.3907 . . no
C6 C11 1.4107 . . no
C7 C8 1.3537 . . no
C8 C9 1.3869 . . no
C9 C10 1.3243 . . no
C10 C11 1.4124 . . no
C11 C12 1.3569 . . no
C12 C13 1.3325 . . no
C15 C16 1.3534 . . no
C15 C28 1.5026 . . no
C16 C17 1.4002 . . no
C17 C18 1.4636 . . no
C18 C19 1.3518 . . no
C18 C27 1.3972 . . no
C19 C20 1.3835 . . no
C20 C21 1.4172 . . no
C20 C25 1.3920 . . no
C21 C22 1.3739 . . no
C22 C23 1.3702 . . no
C23 C24 1.3661 . . no
C24 C25 1.3965 . . no
C25 C26 1.3989 . . no
C26 C27 1.3380 . . no
C29 C30 1.3581 . . no
C30 C31 1.3329 . . no
C31 C32 1.3412 . . no
C32 C33 1.3860 . . no
C33 C34 1.4966 . . no
C34 C35 1.3617 . . no
C35 C36 1.3053 . . no
C36 C37 1.3070 . . no
C37 C38 1.4166 . . no
C2 H1 0.9300 . . no
C5 H2 0.9300 . . no
C7 H3 0.9000 . . no
C8 H4 0.9100 . . no
C9 H5 0.9200 . . no
C10 H6 0.9300 . . no
C12 H7 0.9200 . . no
C13 H8 0.9200 . . no
C16 H9 0.9200 . . no
C19 H10 0.9200 . . no
C21 H11 0.9300 . . no
C22 H12 0.9100 . . no
C23 H13 0.9200 . . no
C24 H14 0.9300 . . no
C26 H15 0.9300 . . no
C27 H16 0.9200 . . no
C29 H17 0.9200 . . no
C30 H18 0.9000 . . no
C31 H19 0.8900 . . no
C32 H20 0.9200 . . no
C35 H21 0.9200 . . no
C36 H22 0.9200 . . no
C37 H23 0.9200 . . no
C38 H24 0.9300 . . no
